data_7003286
loop_
_publ_author_name
'Brown, Douglas J.'
'Chisholm, Malcolm H.'
'Gallucci, Judith C.'

_publ_section_title
;
 Amidinate--carboxylate complexes of dimolybdenum and ditungsten:
 M2(O2CR)2((NiPr)2CR&#x2032;)2. Preparations, molecular and electronic
 structures and reactions
;
_journal_issue 12
_journal_name_full 'Dalton Transactions'
_journal_page_first 1615
_journal_page_last 1624
_journal_paper_doi 10.1039/b715258b
_journal_year 2008
_chemical_compound_source 'synthesis as described'
_chemical_formula_moiety 'C38 H54 Li2 N4 O2'
_chemical_formula_sum 'C38 H54 Li2 N4 O2'
_chemical_formula_weight 612.73
_chemical_name_common 'Chisholm 1141'
_chemical_name_systematic
;
?
;
_space_group_IT_number 2
_symmetry_cell_setting triclinic
_symmetry_Int_Tables_number 2
_symmetry_space_group_name_Hall '-P 1'
_symmetry_space_group_name_H-M 'P -1'
_atom_sites_solution_hydrogens geom
_atom_sites_solution_primary direct
_atom_sites_solution_secondary difmap
_audit_conform_dict_location ftp://ftp.iucr.org/pub/cif_core.dic
_audit_conform_dict_name cif_core.dic
_audit_conform_dict_version 2.3
_audit_creation_date 2007-01-24T14:50:02-00:00
_audit_creation_method 'WinGX routine CIF_UPDATE'
_cell_angle_alpha 93.575(5)
_cell_angle_beta 91.225(5)
_cell_angle_gamma 90.848(4)
_cell_formula_units_Z 2
_cell_length_a 9.7238(10)
_cell_length_b 10.0080(10)
_cell_length_c 19.713(2)
_cell_measurement_reflns_used 6721
_cell_measurement_temperature 200(2)
_cell_measurement_theta_max 25.028
_cell_measurement_theta_min 2.037
_cell_measurement_wavelength 0.71073
_cell_volume 1914.0(3)
_computing_cell_refinement 'HKL Scalepack (Otwinowski & Minor 1997)'
_computing_data_collection 'Collect (Nonius BV, 1997-2000)'
_computing_data_reduction 'HKL Denzo and Scalepack (Otwinowski & Minor 1997)'
_computing_molecular_graphics 'Ortep-3 for Windows (Farrugia, 1997)'
_computing_publication_material 'WinGX publication routines (Farrugia, 1999)'
_computing_structure_refinement 'SHELXL-93 (Sheldrick, 1993)'
_computing_structure_solution 'SHELXS-86 (Sheldrick, 1990)'
_diffrn_ambient_temperature 200(2)
_diffrn_detector 'CCD plate'
_diffrn_detector_area_resol_mean 9
_diffrn_measured_fraction_theta_full 0.997
_diffrn_measurement_device '95mm CCD camera on \k-goniostat'
_diffrn_measurement_device_type 'Nonius KappaCCD'
_diffrn_measurement_method 'phi and omega scans'
_diffrn_orient_matrix_type 'by Nonius Collect from scalepack cell'
_diffrn_orient_matrix_UB_11 0.210858E-1
_diffrn_orient_matrix_UB_12 0.357859E-1
_diffrn_orient_matrix_UB_13 -0.449322E-1
_diffrn_orient_matrix_UB_21 -0.991601E-1
_diffrn_orient_matrix_UB_22 -0.104748E-1
_diffrn_orient_matrix_UB_23 -0.141132E-1
_diffrn_orient_matrix_UB_31 -0.175051E-1
_diffrn_orient_matrix_UB_32 0.929261E-1
_diffrn_orient_matrix_UB_33 0.191469E-1
_diffrn_radiation_monochromator graphite
_diffrn_radiation_probe x-ray
_diffrn_radiation_type MoK\a
_diffrn_radiation_wavelength 0.71073
_diffrn_reflns_av_R_equivalents 0.028
_diffrn_reflns_limit_h_max 11
_diffrn_reflns_limit_h_min -11
_diffrn_reflns_limit_k_max 11
_diffrn_reflns_limit_k_min -11
_diffrn_reflns_limit_l_max 23
_diffrn_reflns_limit_l_min -23
_diffrn_reflns_number 36676
_diffrn_reflns_theta_full 25.03
_diffrn_reflns_theta_max 25.03
_diffrn_reflns_theta_min 2.04
_diffrn_source 'Enraf Nonius FR590'
_exptl_absorpt_coefficient_mu 0.065
_exptl_absorpt_correction_type none
_exptl_crystal_colour colorless
_exptl_crystal_density_diffrn 1.063
_exptl_crystal_density_method 'not measured'
_exptl_crystal_description chunk
_exptl_crystal_F_000 664
_exptl_crystal_size_max 0.38
_exptl_crystal_size_mid 0.35
_exptl_crystal_size_min 0.27
_refine_diff_density_max 0.184
_refine_diff_density_min -0.248
_refine_diff_density_rms 0.034
_refine_ls_extinction_method none
_refine_ls_goodness_of_fit_all 1.007
_refine_ls_goodness_of_fit_gt 1.055
_refine_ls_hydrogen_treatment constr
_refine_ls_matrix_type full
_refine_ls_number_parameters 428
_refine_ls_number_reflns 6769
_refine_ls_number_restraints 2
_refine_ls_restrained_S_all 1.009
_refine_ls_restrained_S_gt 1.056
_refine_ls_R_factor_all 0.0676
_refine_ls_R_factor_gt 0.0518
_refine_ls_shift/su_max 0
_refine_ls_shift/su_mean 0
_refine_ls_structure_factor_coef Fsqd
_refine_ls_weighting_details 'w=1/[\s^2^(Fo^2^)+(0.0737P)^2^+0.5717P] where P=(Fo^2^+2Fc^2^)/3'
_refine_ls_weighting_scheme calc
_refine_ls_wR_factor_all 0.1471
_refine_ls_wR_factor_gt 0.1348
_reflns_number_gt 5267
_reflns_number_total 6769
_reflns_threshold_expression >2sigma(I)
_cod_data_source_file b715258b.txt
_cod_data_source_block Chisholm1141
_cod_original_sg_symbol_H-M P-1
_cod_database_code 7003286

loop_
_symmetry_equiv_pos_as_xyz
'x, y, z'
'-x, -y, -z'

loop_
_atom_site_label
_atom_site_type_symbol
_atom_site_fract_x
_atom_site_fract_y
_atom_site_fract_z
_atom_site_U_iso_or_equiv
_atom_site_adp_type
_atom_site_occupancy
_atom_site_calc_flag
_atom_site_refinement_flags
_atom_site_disorder_group
O1A O 0.65708(13) 0.2185(2) 0.06883(6) 0.0669(4) Uani 1 d D .
N1A N 0.56084(13) 0.13669(14) -0.09361(7) 0.0421(3) Uani 1 d . .
N2A N 0.63922(14) -0.05576(15) -0.05041(7) 0.0492(4) Uani 1 d . .
C1A C 0.6453(2) 0.0346(2) -0.09731(8) 0.0397(4) Uani 1 d . .
C2A C 0.5576(2) 0.2306(2) -0.14715(8) 0.0456(4) Uani 1 d . .
H2A H 0.6498 0.2327 -0.16857 0.055 Uiso 1 calc R .
C3A C 0.5275(2) 0.3691(2) -0.11593(10) 0.0583(5) Uani 1 d . .
H3A1 H 0.5290 0.4336 -0.1513 0.087 Uiso 1 calc R .
H3A2 H 0.5975 0.3948 -0.0808 0.087 Uiso 1 calc R .
H3A3 H 0.4365 0.3684 -0.0955 0.087 Uiso 1 calc R .
C4A C 0.4494(2) 0.1878(2) -0.20152(9) 0.0618(5) Uani 1 d . .
H4A1 H 0.4470 0.2536 -0.2363 0.093 Uiso 1 calc R .
H4A2 H 0.3591 0.1824 -0.1807 0.093 Uiso 1 calc R .
H4A3 H 0.4726 0.0999 -0.2225 0.093 Uiso 1 calc R .
C5A C 0.7510(2) -0.1520(2) -0.04641(10) 0.0613(6) Uani 1 d . .
H5A H 0.8158 -0.1388 -0.08425 0.074 Uiso 1 calc R .
C6A C 0.8275(3) -0.1294(2) 0.0198(2) 0.1025(10) Uani 1 d . .
H6A1 H 0.8666 -0.0383 0.0236 0.154 Uiso 1 calc R .
H6A2 H 0.9018 -0.1942 0.0222 0.154 Uiso 1 calc R .
H6A3 H 0.7644 -0.141 0.0572 0.154 Uiso 1 calc R .
C7A C 0.6958(3) -0.2936(3) -0.0527(2) 0.1106(11) Uani 1 d . .
H7A1 H 0.7724 -0.3560 -0.0507 0.166 Uiso 1 calc R .
H7A2 H 0.646 -0.3094 -0.0962 0.166 Uiso 1 calc R .
H7A3 H 0.633 -0.3078 -0.0153 0.166 Uiso 1 calc R .
C8A C 0.7465(2) 0.0214(2) -0.15157(8) 0.0413(4) Uani 1 d . .
C9A C 0.8295(2) 0.0088(2) -0.19530(8) 0.0401(4) Uani 1 d . .
C10A C 0.9318(2) -0.0052(2) -0.24687(8) 0.0382(4) Uani 1 d . .
C11A C 1.0201(2) 0.1010(2) -0.25761(9) 0.0522(5) Uani 1 d . .
H11A H 1.0122 0.1830 -0.23114 0.063 Uiso 1 calc R .
C12A C 1.1195(2) 0.0885(2) -0.30644(10) 0.0646(6) Uani 1 d . .
H12A H 1.1795 0.1619 -0.31340 0.078 Uiso 1 calc R .
C13A C 1.1319(2) -0.0288(3) -0.34475(10) 0.0668(6) Uani 1 d . .
H13A H 1.2004 -0.0369 -0.37831 0.08 Uiso 1 calc R .
C14A C 1.0453(2) -0.1354(2) -0.33492(10) 0.0644(6) Uani 1 d . .
H14A H 1.0545 -0.2169 -0.36168 0.077 Uiso 1 calc R .
C15A C 0.9446(2) -0.1245(2) -0.28609(9) 0.0509(4) Uani 1 d . .
H15A H 0.8847 -0.1983 -0.27953 0.061 Uiso 1 calc R .
C16A C 0.7978(2) 0.2523(2) 0.05728(11) 0.0675(6) Uani 1 d . .
H16A H 0.8084 0.3494 0.05145 0.081 Uiso 1 calc R .
H16B H 0.8304 0.2025 0.01585 0.081 Uiso 1 calc R .
C17A C 0.8793(2) 0.2135(2) 0.11945(11) 0.0683(6) Uani 1 d . .
H17A H 0.9375 0.1351 0.10823 0.082 Uiso 1 calc R .
H17B H 0.9388 0.2888 0.13795 0.082 Uiso 1 calc R .
C18A C 0.7711(2) 0.1799(3) 0.16934(12) 0.0819(7) Uani 1 d D .
H18A H 0.7657 0.0821 0.17407 0.098 Uiso 0.790(12) calc PR 1
H18B H 0.7919 0.2252 0.21455 0.098 Uiso 0.790(12) calc PR 1
H18C H 0.7997 0.1012 0.19395 0.098 Uiso 0.210(12) calc PR 2
H18D H 0.7604 0.2563 0.20307 0.098 Uiso 0.210(12) calc PR 2
C19A C 0.6413(3) 0.2285(6) 0.14068(12) 0.0620(13) Uani 0.790(12) d PD 1
H19A H 0.5625 0.1725 0.15374 0.074 Uiso 0.790(12) calc PR 1
H19B H 0.6257 0.3224 0.15708 0.074 Uiso 0.790(12) calc PR 1
C19C C 0.6474(12) 0.152(2) 0.1353(6) 0.065(4) Uiso 0.210(12) d PD 2
H19C H 0.5700 0.189 0.1621 0.079 Uiso 0.210(12) calc PR 2
H19D H 0.6332 0.054 0.1271 0.079 Uiso 0.210(12) calc PR 2
Li1A Li 0.5361(3) 0.1197(3) 0.00555(15) 0.0535(7) Uani 1 d . .
O1B O 0.5952(2) 0.24254(15) 0.54539(7) 0.0711(4) Uani 1 d . .
N1B N 0.34457(14) 0.46413(14) 0.53779(7) 0.0442(3) Uani 1 d . .
N2B N 0.45572(14) 0.62565(14) 0.60677(6) 0.0420(3) Uani 1 d . .
C1B C 0.3542(2) 0.5374(2) 0.59686(8) 0.0385(4) Uani 1 d . .
C2B C 0.2153(2) 0.3915(2) 0.51985(9) 0.0564(5) Uani 1 d . .
H2B H 0.1461 0.4151 0.55527 0.068 Uiso 1 calc R .
C3B C 0.2369(3) 0.2411(2) 0.5169(2) 0.0912(8) Uani 1 d . .
H3B1 H 0.1490 0.1944 0.5062 0.137 Uiso 1 calc R .
H3B2 H 0.273 0.2153 0.5610 0.137 Uiso 1 calc R .
H3B3 H 0.3030 0.2166 0.4816 0.137 Uiso 1 calc R .
C4B C 0.1619(2) 0.4341(3) 0.45197(12) 0.0844(7) Uani 1 d . .
H4B1 H 0.0760 0.3854 0.4395 0.127 Uiso 1 calc R .
H4B2 H 0.2303 0.4139 0.4172 0.127 Uiso 1 calc R .
H4B3 H 0.1449 0.5305 0.4552 0.127 Uiso 1 calc R .
C5B C 0.4760(2) 0.6981(2) 0.67289(8) 0.0475(4) Uani 1 d . .
H5B H 0.3850 0.7076 0.69519 0.057 Uiso 1 calc R .
C6B C 0.5345(2) 0.8360(2) 0.66263(11) 0.0694(6) Uani 1 d . .
H6B1 H 0.5463 0.8859 0.70678 0.104 Uiso 1 calc R .
H6B2 H 0.4712 0.8838 0.6337 0.104 Uiso 1 calc R .
H6B3 H 0.6238 0.8277 0.6408 0.104 Uiso 1 calc R .
C7B C 0.5715(2) 0.6226(2) 0.71811(10) 0.0685(6) Uani 1 d . .
H7B1 H 0.5882 0.6753 0.7612 0.103 Uiso 1 calc R .
H7B2 H 0.6590 0.6075 0.6953 0.103 Uiso 1 calc R .
H7B3 H 0.5290 0.5363 0.7271 0.103 Uiso 1 calc R .
C8B C 0.2545(2) 0.5177(2) 0.65039(8) 0.0428(4) Uani 1 d . .
C9B C 0.1787(2) 0.4980(2) 0.69590(8) 0.0416(4) Uani 1 d . .
C10B C 0.0918(2) 0.4725(2) 0.75189(8) 0.0384(4) Uani 1 d . .
C11B C 0.1497(2) 0.4363(2) 0.81288(9) 0.0488(4) Uani 1 d . .
H11B H 0.2467 0.4294 0.81772 0.059 Uiso 1 calc R .
C12B C 0.0662(2) 0.4102(2) 0.86674(9) 0.0577(5) Uani 1 d . .
H12B H 0.1062 0.3853 0.90841 0.069 Uiso 1 calc R .
C13B C -0.0739(2) 0.4200(2) 0.86017(10) 0.0594(5) Uani 1 d . .
H13B H -0.1307 0.4009 0.89708 0.071 Uiso 1 calc R .
C14B C -0.1320(2) 0.4572(2) 0.80060(10) 0.0586(5) Uani 1 d . .
H14B H -0.2290 0.4651 0.79650 0.07 Uiso 1 calc R .
C15B C -0.0501(2) 0.4835(2) 0.74622(9) 0.0484(4) Uani 1 d . .
H15B H -0.0911 0.5092 0.70494 0.058 Uiso 1 calc R .
C16B C 0.5830(4) 0.2420(3) 0.61701(12) 0.1103(11) Uani 1 d . .
H16C H 0.5071 0.1808 0.62830 0.132 Uiso 1 calc R .
H16D H 0.5623 0.3330 0.63620 0.132 Uiso 1 calc R .
C17B C 0.7109(3) 0.1980(3) 0.64526(13) 0.0972(8) Uani 1 d . .
H17C H 0.6938 0.1279 0.67750 0.117 Uiso 1 calc R .
H17D H 0.7607 0.2739 0.66985 0.117 Uiso 1 calc R .
C18B C 0.7911(4) 0.1448(4) 0.5887(2) 0.1242(13) Uani 1 d . .
H18E H 0.8085 0.0485 0.5931 0.149 Uiso 1 calc R .
H18F H 0.8806 0.1929 0.5877 0.149 Uiso 1 calc R .
C19B C 0.7096(3) 0.1641(3) 0.52583(13) 0.1030(10) Uani 1 d . .
H19E H 0.7657 0.2107 0.49299 0.124 Uiso 1 calc R .
H19F H 0.6782 0.0766 0.50429 0.124 Uiso 1 calc R .
Li1B Li 0.5124(3) 0.3765(3) 0.49305(14) 0.0478(7) Uani 1 d . .

loop_
_atom_site_aniso_label
_atom_site_aniso_U_11
_atom_site_aniso_U_22
_atom_site_aniso_U_33
_atom_site_aniso_U_23
_atom_site_aniso_U_13
_atom_site_aniso_U_12
O1A 0.0506(8) 0.1030(11) 0.0468(7) 0.0002(7) 0.0062(6) 0.0038(7)
N1A 0.0401(7) 0.0486(8) 0.0393(7) 0.0116(6) 0.0108(6) 0.0081(6)
N2A 0.0425(8) 0.0594(9) 0.0492(8) 0.0222(7) 0.0189(6) 0.0177(7)
C1A 0.0322(8) 0.0500(10) 0.0380(8) 0.0067(7) 0.0089(6) 0.0027(7)
C2A 0.0435(9) 0.0498(10) 0.0457(9) 0.0146(8) 0.0136(7) 0.0077(7)
C3A 0.0622(12) 0.0490(11) 0.0651(12) 0.0112(9) 0.0075(9) 0.0053(9)
C4A 0.0782(14) 0.0630(12) 0.0452(10) 0.0078(9) 0.0000(9) 0.0132(10)
C5A 0.0515(11) 0.0760(14) 0.0622(12) 0.0338(10) 0.0285(9) 0.0286(10)
C6A 0.078(2) 0.0631(15) 0.164(3) 0.003(2) -0.052(2) 0.0183(12)
C7A 0.115(2) 0.068(2) 0.144(3) -0.029(2) -0.036(2) 0.046(2)
C8A 0.0405(9) 0.0441(9) 0.0404(9) 0.0083(7) 0.0075(7) 0.0037(7)
C9A 0.0381(9) 0.0431(9) 0.0401(9) 0.0084(7) 0.0069(7) 0.0047(7)
C10A 0.0360(8) 0.0449(9) 0.0343(8) 0.0046(7) 0.0062(6) 0.0062(7)
C11A 0.0564(11) 0.0506(10) 0.0497(10) 0.0000(8) 0.0185(8) -0.0034(8)
C12A 0.0579(12) 0.0783(14) 0.0585(12) 0.0055(10) 0.0244(10) -0.0105(10)
C13A 0.0522(11) 0.101(2) 0.0471(11) -0.0023(11) 0.0207(9) 0.0085(11)
C14A 0.0663(13) 0.0744(14) 0.0503(11) -0.0201(10) 0.0071(10) 0.0169(11)
C15A 0.0487(10) 0.0519(10) 0.0512(10) -0.0041(8) 0.0036(8) 0.0014(8)
C16A 0.0651(13) 0.0751(14) 0.0614(12) -0.0017(10) 0.0115(10) -0.0137(11)
C17A 0.0502(11) 0.0810(15) 0.0723(14) -0.0076(11) 0.0025(10) 0.0028(10)
C18A 0.0619(14) 0.121(2) 0.0646(14) 0.0177(13) 0.0017(11) 0.0085(13)
C19A 0.057(2) 0.084(3) 0.0445(15) -0.0033(14) 0.0103(11) 0.0064(15)
Li1A 0.050(2) 0.067(2) 0.045(2) 0.0103(14) 0.0127(13) 0.0054(14)
O1B 0.0957(11) 0.0738(9) 0.0466(7) 0.0146(7) 0.0132(7) 0.0357(8)
N1B 0.0390(7) 0.0551(9) 0.0383(7) -0.0019(6) 0.0093(6) -0.0017(6)
N2B 0.0408(7) 0.0500(8) 0.0353(7) 0.0020(6) 0.0081(6) -0.0011(6)
C1B 0.0363(8) 0.0446(9) 0.0359(8) 0.0075(7) 0.0091(6) 0.0071(7)
C2B 0.0459(10) 0.0721(13) 0.0495(11) -0.0103(9) 0.0140(8) -0.0120(9)
C3B 0.089(2) 0.071(2) 0.113(2) 0.0062(14) 0.0042(15) -0.0303(13)
C4B 0.0650(14) 0.108(2) 0.078(2) -0.0005(14) -0.0184(12) -0.0130(13)
C5B 0.0445(9) 0.0558(11) 0.0414(9) -0.0051(8) 0.0101(7) -0.0008(8)
C6B 0.0777(15) 0.0600(13) 0.0689(13) -0.0081(10) 0.0050(11) -0.0090(11)
C7B 0.0806(15) 0.0831(15) 0.0415(10) 0.0010(10) -0.0030(10) 0.0092(12)
C8B 0.0420(9) 0.0445(9) 0.0420(9) 0.0012(7) 0.0085(7) 0.0035(7)
C9B 0.0427(9) 0.0406(9) 0.0416(9) 0.0008(7) 0.0104(7) 0.0017(7)
C10B 0.0411(9) 0.0348(8) 0.0394(9) 0.0010(6) 0.0115(7) -0.0007(7)
C11B 0.0456(10) 0.0520(10) 0.0496(10) 0.0079(8) 0.0050(8) 0.0031(8)
C12B 0.0742(14) 0.0590(12) 0.0417(10) 0.0140(8) 0.0064(9) 0.0028(10)
C13B 0.0677(13) 0.0592(12) 0.0534(11) 0.0117(9) 0.0283(10) 0.0004(10)
C14B 0.0435(10) 0.0666(12) 0.0682(13) 0.0166(10) 0.0194(9) 0.0023(9)
C15B 0.0431(10) 0.0570(11) 0.0462(10) 0.0110(8) 0.0070(8) 0.0002(8)
C16B 0.151(3) 0.138(3) 0.0478(13) 0.0311(14) 0.0179(15) 0.076(2)
C17B 0.107(2) 0.115(2) 0.070(2) 0.0086(15) -0.0128(15) 0.006(2)
C18B 0.116(2) 0.164(3) 0.097(2) 0.027(2) 0.000(2) 0.076(2)
C19B 0.131(2) 0.107(2) 0.073(2) 0.0017(14) 0.012(2) 0.070(2)
Li1B 0.050(2) 0.053(2) 0.0409(15) 0.0058(12) 0.0104(12) 0.0067(13)

loop_
_atom_type_symbol
_atom_type_description
_atom_type_scat_dispersion_real
_atom_type_scat_dispersion_imag
_atom_type_scat_source
C C 0.0033 0.0016 'International Tables Vol C Tables 4.2.6.8 and 6.1.1.4'
H H 0 0 'International Tables Vol C Tables 4.2.6.8 and 6.1.1.4'
N N 0.0061 0.0033 'International Tables Vol C Tables 4.2.6.8 and 6.1.1.4'
O O 0.0106 0.006 'International Tables Vol C Tables 4.2.6.8 and 6.1.1.4'
Li Li -0.0003 0.0001 'International Tables Vol C Tables 4.2.6.8 and 6.1.1.4'

loop_
_geom_angle_atom_site_label_1
_geom_angle_atom_site_label_2
_geom_angle_atom_site_label_3
_geom_angle
_geom_angle_site_symmetry_1
_geom_angle_site_symmetry_3
_geom_angle_publ_flag
C19A O1A C16A 106.3(2) . . ?
C16A O1A C19C 109.3(5) . . ?
C19A O1A Li1A 124.8(2) . . ?
C16A O1A Li1A 125.48(14) . . ?
C19C O1A Li1A 106.5(6) . . ?
C1A N1A C2A 120.16(13) . . ?
C1A N1A Li1A 91.72(13) . . ?
C2A N1A Li1A 143.81(14) . . ?
C1A N2A C5A 118.40(13) . . ?
C1A N2A Li1A 125.69(14) . 2_655 ?
C5A N2A Li1A 112.34(14) . 2_655 ?
C1A N2A Li1A 79.77(12) . . ?
C5A N2A Li1A 144.2(2) . . ?
Li1A N2A Li1A 69.90(15) 2_655 . ?
N1A C1A N2A 119.09(13) . . ?
N1A C1A C8A 120.67(14) . . ?
N2A C1A C8A 120.24(14) . . ?
N1A C1A Li1A 55.28(11) . . ?
N2A C1A Li1A 67.40(11) . . ?
C8A C1A Li1A 159.44(14) . . ?
N1A C2A C3A 108.93(14) . . ?
N1A C2A C4A 110.77(15) . . ?
C3A C2A C4A 110.5(2) . . ?
N1A C2A H2A 108.9 . . ?
C3A C2A H2A 108.9 . . ?
C4A C2A H2A 108.9 . . ?
C2A C3A H3A1 109.5 . . ?
C2A C3A H3A2 109.5 . . ?
H3A1 C3A H3A2 109.5 . . ?
C2A C3A H3A3 109.5 . . ?
H3A1 C3A H3A3 109.5 . . ?
H3A2 C3A H3A3 109.5 . . ?
C2A C4A H4A1 109.5 . . ?
C2A C4A H4A2 109.5 . . ?
H4A1 C4A H4A2 109.5 . . ?
C2A C4A H4A3 109.5 . . ?
H4A1 C4A H4A3 109.5 . . ?
H4A2 C4A H4A3 109.5 . . ?
N2A C5A C6A 109.9(2) . . ?
N2A C5A C7A 111.0(2) . . ?
C6A C5A C7A 109.0(2) . . ?
N2A C5A H5A 109.0 . . ?
C6A C5A H5A 109.0 . . ?
C7A C5A H5A 109.0 . . ?
C5A C6A H6A1 109.5 . . ?
C5A C6A H6A2 109.5 . . ?
H6A1 C6A H6A2 109.5 . . ?
C5A C6A H6A3 109.5 . . ?
H6A1 C6A H6A3 109.5 . . ?
H6A2 C6A H6A3 109.5 . . ?
C5A C7A H7A1 109.5 . . ?
C5A C7A H7A2 109.5 . . ?
H7A1 C7A H7A2 109.5 . . ?
C5A C7A H7A3 109.5 . . ?
H7A1 C7A H7A3 109.5 . . ?
H7A2 C7A H7A3 109.5 . . ?
C9A C8A C1A 179.0(2) . . ?
C8A C9A C10A 178.7(2) . . ?
C11A C10A C15A 119.02(15) . . ?
C11A C10A C9A 119.95(14) . . ?
C15A C10A C9A 121.03(15) . . ?
C12A C11A C10A 120.6(2) . . ?
C12A C11A H11A 119.7 . . ?
C10A C11A H11A 119.7 . . ?
C13A C12A C11A 120.2(2) . . ?
C13A C12A H12A 119.9 . . ?
C11A C12A H12A 119.9 . . ?
C12A C13A C14A 120.2(2) . . ?
C12A C13A H13A 119.9 . . ?
C14A C13A H13A 119.9 . . ?
C13A C14A C15A 120.4(2) . . ?
C13A C14A H14A 119.8 . . ?
C15A C14A H14A 119.8 . . ?
C14A C15A C10A 119.6(2) . . ?
C14A C15A H15A 120.2 . . ?
C10A C15A H15A 120.2 . . ?
O1A C16A C17A 106.4(2) . . ?
O1A C16A H16A 110.4 . . ?
C17A C16A H16A 110.4 . . ?
O1A C16A H16B 110.4 . . ?
C17A C16A H16B 110.4 . . ?
H16A C16A H16B 108.6 . . ?
C18A C17A C16A 104.2(2) . . ?
C18A C17A H17A 110.9 . . ?
C16A C17A H17A 110.9 . . ?
C18A C17A H17B 110.9 . . ?
C16A C17A H17B 110.9 . . ?
H17A C17A H17B 108.9 . . ?
C19C C18A C17A 109.8(5) . . ?
C19A C18A C17A 105.2(2) . . ?
C19A C18A H18A 110.7 . . ?
C17A C18A H18A 110.7 . . ?
C19A C18A H18B 110.7 . . ?
C17A C18A H18B 110.7 . . ?
H18A C18A H18B 108.8 . . ?
C19C C18A H18C 109.7 . . ?
C17A C18A H18C 109.7 . . ?
C19C C18A H18D 109.7 . . ?
C17A C18A H18D 109.7 . . ?
H18C C18A H18D 108.2 . . ?
O1A C19A C18A 105.4(2) . . ?
O1A C19A H19A 110.7 . . ?
C18A C19A H19A 110.7 . . ?
O1A C19A H19B 110.7 . . ?
C18A C19A H19B 110.7 . . ?
H19A C19A H19B 108.8 . . ?
C18A C19C O1A 105.7(8) . . ?
C18A C19C H19C 110.6 . . ?
O1A C19C H19C 110.6 . . ?
C18A C19C H19D 110.6(9) . . ?
O1A C19C H19D 110.6(8) . . ?
H19C C19C H19D 108.7 . . ?
O1A Li1A N1A 118.9(2) . . ?
O1A Li1A N2A 112.16(15) . 2_655 ?
N1A Li1A N2A 126.1(2) . 2_655 ?
O1A Li1A N2A 113.2(2) . . ?
N1A Li1A N2A 64.51(10) . . ?
N2A Li1A N2A 110.10(15) 2_655 . ?
O1A Li1A C1A 114.32(14) . . ?
N1A Li1A C1A 33.00(7) . . ?
N2A Li1A C1A 130.1(2) 2_655 . ?
N2A Li1A C1A 32.83(7) . . ?
O1A Li1A Li1A 132.2(2) . 2_655 ?
N1A Li1A Li1A 95.3(2) . 2_655 ?
N2A Li1A Li1A 59.26(12) 2_655 2_655 ?
N2A Li1A Li1A 50.84(11) . 2_655 ?
C1A Li1A Li1A 76.26(14) . 2_655 ?
O1A Li1A C19C 31.7(3) . . ?
N1A Li1A C19C 147.8(3) . . ?
N2A Li1A C19C 86.1(3) 2_655 . ?
N2A Li1A C19C 108.7(4) . . ?
C1A Li1A C19C 128.3(4) . . ?
Li1A Li1A C19C 103.7(4) 2_655 . ?
C19B O1B C16B 108.5(2) . . ?
C19B O1B Li1B 125.6(2) . . ?
C16B O1B Li1B 122.5(2) . . ?
C1B N1B C2B 118.82(13) . . ?
C1B N1B Li1B 122.31(14) . . ?
C2B N1B Li1B 112.87(14) . . ?
C1B N1B Li1B 81.24(12) . 2_666 ?
C2B N1B Li1B 144.21(14) . 2_666 ?
Li1B N1B Li1B 70.95(13) . 2_666 ?
C1B N2B C5B 120.21(13) . . ?
C1B N2B Li1B 91.03(13) . 2_666 ?
C5B N2B Li1B 146.54(14) . 2_666 ?
N2B C1B N1B 119.11(13) . . ?
N2B C1B C8B 120.53(14) . . ?
N1B C1B C8B 120.35(14) . . ?
N2B C1B Li1B 55.86(11) . 2_666 ?
N1B C1B Li1B 65.54(11) . 2_666 ?
C8B C1B Li1B 165.21(13) . 2_666 ?
N1B C2B C4B 109.1(2) . . ?
N1B C2B C3B 110.7(2) . . ?
C4B C2B C3B 110.5(2) . . ?
N1B C2B H2B 108.8 . . ?
C4B C2B H2B 108.8 . . ?
C3B C2B H2B 108.8 . . ?
C2B C3B H3B1 109.5 . . ?
C2B C3B H3B2 109.5 . . ?
H3B1 C3B H3B2 109.5 . . ?
C2B C3B H3B3 109.5 . . ?
H3B1 C3B H3B3 109.5 . . ?
H3B2 C3B H3B3 109.5 . . ?
C2B C4B H4B1 109.5 . . ?
C2B C4B H4B2 109.5 . . ?
H4B1 C4B H4B2 109.5 . . ?
C2B C4B H4B3 109.5 . . ?
H4B1 C4B H4B3 109.5 . . ?
H4B2 C4B H4B3 109.5 . . ?
N2B C5B C6B 109.07(15) . . ?
N2B C5B C7B 110.70(15) . . ?
C6B C5B C7B 110.5(2) . . ?
N2B C5B H5B 108.8 . . ?
C6B C5B H5B 108.8 . . ?
C7B C5B H5B 108.8 . . ?
C5B C6B H6B1 109.5 . . ?
C5B C6B H6B2 109.5 . . ?
H6B1 C6B H6B2 109.5 . . ?
C5B C6B H6B3 109.5 . . ?
H6B1 C6B H6B3 109.5 . . ?
H6B2 C6B H6B3 109.5 . . ?
C5B C7B H7B1 109.5 . . ?
C5B C7B H7B2 109.5 . . ?
H7B1 C7B H7B2 109.5 . . ?
C5B C7B H7B3 109.5 . . ?
H7B1 C7B H7B3 109.5 . . ?
H7B2 C7B H7B3 109.5 . . ?
C9B C8B C1B 176.3(2) . . ?
C8B C9B C10B 178.0(2) . . ?
C11B C10B C15B 118.97(15) . . ?
C11B C10B C9B 119.91(15) . . ?
C15B C10B C9B 121.12(15) . . ?
C12B C11B C10B 120.1(2) . . ?
C12B C11B H11B 120.0 . . ?
C10B C11B H11B 120.0 . . ?
C13B C12B C11B 120.3(2) . . ?
C13B C12B H12B 119.8 . . ?
C11B C12B H12B 119.8 . . ?
C14B C13B C12B 120.1(2) . . ?
C14B C13B H13B 119.9 . . ?
C12B C13B H13B 119.9 . . ?
C13B C14B C15B 120.3(2) . . ?
C13B C14B H14B 119.8 . . ?
C15B C14B H14B 119.8 . . ?
C14B C15B C10B 120.2(2) . . ?
C14B C15B H15B 119.9 . . ?
C10B C15B H15B 119.9 . . ?
O1B C16B C17B 108.4(2) . . ?
O1B C16B H16C 110.0 . . ?
C17B C16B H16C 110.0 . . ?
O1B C16B H16D 110.0 . . ?
C17B C16B H16D 110.0 . . ?
H16C C16B H16D 108.4 . . ?
C16B C17B C18B 106.9(2) . . ?
C16B C17B H17C 110.3 . . ?
C18B C17B H17C 110.3 . . ?
C16B C17B H17D 110.3 . . ?
C18B C17B H17D 110.3 . . ?
H17C C17B H17D 108.6 . . ?
C17B C18B C19B 106.9(2) . . ?
C17B C18B H18E 110.3 . . ?
C19B C18B H18E 110.3 . . ?
C17B C18B H18F 110.3 . . ?
C19B C18B H18F 110.3 . . ?
H18E C18B H18F 108.6 . . ?
O1B C19B C18B 106.6(2) . . ?
O1B C19B H19E 110.4 . . ?
C18B C19B H19E 110.4 . . ?
O1B C19B H19F 110.4 . . ?
C18B C19B H19F 110.4 . . ?
H19E C19B H19F 108.6 . . ?
O1B Li1B N2B 119.39(15) . 2_666 ?
O1B Li1B N1B 113.72(14) . . ?
N2B Li1B N1B 123.0(2) 2_666 . ?
O1B Li1B N1B 115.1(2) . 2_666 ?
N2B Li1B N1B 65.47(10) 2_666 2_666 ?
N1B Li1B N1B 109.05(13) . 2_666 ?
O1B Li1B C1B 117.33(14) . 2_666 ?
N2B Li1B C1B 33.10(7) 2_666 2_666 ?
N1B Li1B C1B 126.65(14) . 2_666 ?
N1B Li1B C1B 33.22(6) 2_666 2_666 ?
O1B Li1B Li1B 135.4(2) . 2_666 ?
N2B Li1B Li1B 94.5(2) 2_666 2_666 ?
N1B Li1B Li1B 57.69(11) . 2_666 ?
N1B Li1B Li1B 51.36(11) 2_666 2_666 ?
C1B Li1B Li1B 75.24(14) 2_666 2_666 ?

loop_
_geom_bond_atom_site_label_1
_geom_bond_atom_site_label_2
_geom_bond_distance
_geom_bond_site_symmetry_2
_geom_bond_publ_flag
O1A C19A 1.425(3) . ?
O1A C16A 1.431(2) . ?
O1A C19C 1.510(11) . ?
O1A Li1A 1.914(3) . ?
N1A C1A 1.320(2) . ?
N1A C2A 1.456(2) . ?
N1A Li1A 1.992(3) . ?
N2A C1A 1.335(2) . ?
N2A C5A 1.467(2) . ?
N2A Li1A 2.050(3) 2_655 ?
N2A Li1A 2.272(3) . ?
C1A C8A 1.470(2) . ?
C1A Li1A 2.422(3) . ?
C2A C3A 1.516(3) . ?
C2A C4A 1.523(3) . ?
C2A H2A 1 . ?
C3A H3A1 0.98 . ?
C3A H3A2 0.98 . ?
C3A H3A3 0.98 . ?
C4A H4A1 0.98 . ?
C4A H4A2 0.98 . ?
C4A H4A3 0.98 . ?
C5A C6A 1.492(3) . ?
C5A C7A 1.505(4) . ?
C5A H5A 1 . ?
C6A H6A1 0.98 . ?
C6A H6A2 0.98 . ?
C6A H6A3 0.98 . ?
C7A H7A1 0.98 . ?
C7A H7A2 0.98 . ?
C7A H7A3 0.98 . ?
C8A C9A 1.195(2) . ?
C9A C10A 1.440(2) . ?
C10A C11A 1.386(2) . ?
C10A C15A 1.390(2) . ?
C11A C12A 1.380(2) . ?
C11A H11A 0.95 . ?
C12A C13A 1.364(3) . ?
C12A H12A 0.95 . ?
C13A C14A 1.374(3) . ?
C13A H13A 0.95 . ?
C14A C15A 1.389(3) . ?
C14A H14A 0.95 . ?
C15A H15A 0.95 . ?
C16A C17A 1.519(3) . ?
C16A H16A 0.99 . ?
C16A H16B 0.99 . ?
C17A C18A 1.504(3) . ?
C17A H17A 0.99 . ?
C17A H17B 0.99 . ?
C18A C19C 1.380(11) . ?
C18A C19A 1.473(4) . ?
C18A H18A 0.99 . ?
C18A H18B 0.99 . ?
C18A H18C 0.99 . ?
C18A H18D 0.99 . ?
C19A H19A 0.99 . ?
C19A H19B 0.99 . ?
C19C Li1A 2.755(12) . ?
C19C H19C 0.99 . ?
C19C H19D 0.99 . ?
Li1A N2A 2.050(3) 2_655 ?
Li1A Li1A 2.483(7) 2_655 ?
O1B C19B 1.417(3) . ?
O1B C16B 1.420(3) . ?
O1B Li1B 1.919(3) . ?
N1B C1B 1.338(2) . ?
N1B C2B 1.469(2) . ?
N1B Li1B 2.053(3) . ?
N1B Li1B 2.222(3) 2_666 ?
N2B C1B 1.318(2) . ?
N2B C5B 1.460(2) . ?
N2B Li1B 1.997(3) 2_666 ?
C1B C8B 1.469(2) . ?
C1B Li1B 2.413(3) 2_666 ?
C2B C4B 1.513(3) . ?
C2B C3B 1.521(3) . ?
C2B H2B 1 . ?
C3B H3B1 0.98 . ?
C3B H3B2 0.98 . ?
C3B H3B3 0.98 . ?
C4B H4B1 0.98 . ?
C4B H4B2 0.98 . ?
C4B H4B3 0.98 . ?
C5B C6B 1.512(3) . ?
C5B C7B 1.515(3) . ?
C5B H5B 1 . ?
C6B H6B1 0.98 . ?
C6B H6B2 0.98 . ?
C6B H6B3 0.98 . ?
C7B H7B1 0.98 . ?
C7B H7B2 0.98 . ?
C7B H7B3 0.98 . ?
C8B C9B 1.197(2) . ?
C9B C10B 1.437(2) . ?
C10B C11B 1.387(2) . ?
C10B C15B 1.389(2) . ?
C11B C12B 1.385(3) . ?
C11B H11B 0.95 . ?
C12B C13B 1.371(3) . ?
C12B H12B 0.95 . ?
C13B C14B 1.367(3) . ?
C13B H13B 0.95 . ?
C14B C15B 1.385(2) . ?
C14B H14B 0.95 . ?
C15B H15B 0.95 . ?
C16B C17B 1.438(4) . ?
C16B H16C 0.99 . ?
C16B H16D 0.99 . ?
C17B C18B 1.453(4) . ?
C17B H17C 0.99 . ?
C17B H17D 0.99 . ?
C18B C19B 1.481(4) . ?
C18B H18E 0.99 . ?
C18B H18F 0.99 . ?
C19B H19E 0.99 . ?
C19B H19F 0.99 . ?
Li1B N2B 1.997(3) 2_666 ?
Li1B N1B 2.222(3) 2_666 ?
Li1B C1B 2.413(3) 2_666 ?
Li1B Li1B 2.485(6) 2_666 ?

loop_
_geom_torsion_atom_site_label_1
_geom_torsion_atom_site_label_2
_geom_torsion_atom_site_label_3
_geom_torsion_atom_site_label_4
_geom_torsion
_geom_torsion_site_symmetry_1
_geom_torsion_site_symmetry_2
_geom_torsion_site_symmetry_3
_geom_torsion_site_symmetry_4
_geom_torsion_publ_flag
C2A N1A C1A N2A -175.0(2) . . . . ?
Li1A N1A C1A N2A 23.0(2) . . . . ?
C2A N1A C1A C8A 6.0(2) . . . . ?
Li1A N1A C1A C8A -156.0(2) . . . . ?
C2A N1A C1A Li1A 162.0(2) . . . . ?
Li1A N1A C1A Li1A 0 . . . . ?
C5A N2A C1A N1A -167.4(2) . . . . ?
Li1A N2A C1A N1A 35.6(3) 2_655 . . . ?
Li1A N2A C1A N1A -20.4(2) . . . . ?
C5A N2A C1A C8A 11.6(3) . . . . ?
Li1A N2A C1A C8A -145.4(2) 2_655 . . . ?
Li1A N2A C1A C8A 158.6(2) . . . . ?
C5A N2A C1A Li1A -147.0(2) . . . . ?
Li1A N2A C1A Li1A 56.0(2) 2_655 . . . ?
Li1A N2A C1A Li1A 0 . . . . ?
C1A N1A C2A C3A -146.3(2) . . . . ?
Li1A N1A C2A C3A 2.2(3) . . . . ?
C1A N1A C2A C4A 91.9(2) . . . . ?
Li1A N1A C2A C4A -119.6(2) . . . . ?
C1A N2A C5A C6A 114.9(2) . . . . ?
Li1A N2A C5A C6A -85.2(2) 2_655 . . . ?
Li1A N2A C5A C6A 1.1(3) . . . . ?
C1A N2A C5A C7A -124.5(2) . . . . ?
Li1A N2A C5A C7A 35.5(2) 2_655 . . . ?
Li1A N2A C5A C7A 121.7(3) . . . . ?
C15A C10A C11A C12A -0.1(3) . . . . ?
C9A C10A C11A C12A 179.4(2) . . . . ?
C10A C11A C12A C13A 0.0(3) . . . . ?
C11A C12A C13A C14A 0.0(3) . . . . ?
C12A C13A C14A C15A 0.1(3) . . . . ?
C13A C14A C15A C10A -0.2(3) . . . . ?
C11A C10A C15A C14A 0.2(3) . . . . ?
C9A C10A C15A C14A -179.3(2) . . . . ?
C19A O1A C16A C17A 28.5(3) . . . . ?
C19C O1A C16A C17A -3.0(9) . . . . ?
Li1A O1A C16A C17A -131.3(2) . . . . ?
O1A C16A C17A C18A -9.5(2) . . . . ?
C16A C17A C18A C19C 20.1(10) . . . . ?
C16A C17A C18A C19A -12.1(3) . . . . ?
C16A O1A C19A C18A -36.7(4) . . . . ?
C19C O1A C19A C18A 63.9(9) . . . . ?
Li1A O1A C19A C18A 123.3(3) . . . . ?
C19C C18A C19A O1A -73.3(10) . . . . ?
C17A C18A C19A O1A 29.8(4) . . . . ?
C19A C18A C19C O1A 64.9(10) . . . . ?
C17A C18A C19C O1A -21.9(14) . . . . ?
C19A C18A C19C Li1A 92.8(17) . . . . ?
C17A C18A C19C Li1A 6(2) . . . . ?
C19A O1A C19C C18A -73.7(12) . . . . ?
C16A O1A C19C C18A 15.6(15) . . . . ?
Li1A O1A C19C C18A 153.8(10) . . . . ?
C19A O1A C19C Li1A 132.5(7) . . . . ?
C16A O1A C19C Li1A -138.1(5) . . . . ?
Li1A O1A C19C Li1A 0 . . . . ?
C19A O1A Li1A N1A 172.1(3) . . . . ?
C16A O1A Li1A N1A -31.7(3) . . . . ?
C19C O1A Li1A N1A -161.0(8) . . . . ?
C19A O1A Li1A N2A 10.1(3) . . . 2_655 ?
C16A O1A Li1A N2A 166.3(2) . . . 2_655 ?
C19C O1A Li1A N2A 37.0(8) . . . 2_655 ?
C19A O1A Li1A N2A -115.2(3) . . . . ?
C16A O1A Li1A N2A 41.0(3) . . . . ?
C19C O1A Li1A N2A -88.4(8) . . . . ?
C19A O1A Li1A C1A -151.2(3) . . . . ?
C16A O1A Li1A C1A 5.0(3) . . . . ?
C19C O1A Li1A C1A -124.3(8) . . . . ?
C19A O1A Li1A Li1A -57.8(4) . . . 2_655 ?
C16A O1A Li1A Li1A 98.3(3) . . . 2_655 ?
C19C O1A Li1A Li1A -31.0(8) . . . 2_655 ?
C19A O1A Li1A C19C -26.8(6) . . . . ?
C16A O1A Li1A C19C 129.3(8) . . . . ?
C19C O1A Li1A C19C 0 . . . . ?
C1A N1A Li1A O1A 90.7(2) . . . . ?
C2A N1A Li1A O1A -62.4(3) . . . . ?
C1A N1A Li1A N2A -110.0(2) . . . 2_655 ?
C2A N1A Li1A N2A 96.9(3) . . . 2_655 ?
C1A N1A Li1A N2A -12.84(10) . . . . ?
C2A N1A Li1A N2A -166.0(2) . . . . ?
C1A N1A Li1A C1A 0 . . . . ?
C2A N1A Li1A C1A -153.1(3) . . . . ?
C1A N1A Li1A Li1A -54.5(2) . . . 2_655 ?
C2A N1A Li1A Li1A 152.3(2) . . . 2_655 ?
C1A N1A Li1A C19C 72.0(9) . . . . ?
C2A N1A Li1A C19C -81.2(9) . . . . ?
C1A N2A Li1A O1A -99.4(2) . . . . ?
C5A N2A Li1A O1A 25.8(3) . . . . ?
Li1A N2A Li1A O1A 126.4(2) 2_655 . . . ?
C1A N2A Li1A N1A 12.90(10) . . . . ?
C5A N2A Li1A N1A 138.0(2) . . . . ?
Li1A N2A Li1A N1A -121.3(2) 2_655 . . . ?
C1A N2A Li1A N2A 134.2(2) . . . 2_655 ?
C5A N2A Li1A N2A -100.6(2) . . . 2_655 ?
Li1A N2A Li1A N2A 0 2_655 . . 2_655 ?
C1A N2A Li1A C1A 0 . . . . ?
C5A N2A Li1A C1A 125.2(3) . . . . ?
Li1A N2A Li1A C1A -134.2(2) 2_655 . . . ?
C1A N2A Li1A Li1A 134.2(2) . . . 2_655 ?
C5A N2A Li1A Li1A -100.6(2) . . . 2_655 ?
Li1A N2A Li1A Li1A 0 2_655 . . 2_655 ?
C1A N2A Li1A C19C -133.1(3) . . . . ?
C5A N2A Li1A C19C -7.9(4) . . . . ?
Li1A N2A Li1A C19C 92.7(3) 2_655 . . . ?
N1A C1A Li1A O1A -106.2(2) . . . . ?
N2A C1A Li1A O1A 95.5(2) . . . . ?
C8A C1A Li1A O1A -20.8(5) . . . . ?
N1A C1A Li1A N1A 0 . . . . ?
N2A C1A Li1A N1A -158.3(2) . . . . ?
C8A C1A Li1A N1A 85.4(4) . . . . ?
N1A C1A Li1A N2A 96.7(2) . . . 2_655 ?
N2A C1A Li1A N2A -61.6(2) . . . 2_655 ?
C8A C1A Li1A N2A -177.9(3) . . . 2_655 ?
N1A C1A Li1A N2A 158.3(2) . . . . ?
N2A C1A Li1A N2A 0 . . . . ?
C8A C1A Li1A N2A -116.3(4) . . . . ?
N1A C1A Li1A Li1A 123.4(2) . . . 2_655 ?
N2A C1A Li1A Li1A -34.90(14) . . . 2_655 ?
C8A C1A Li1A Li1A -151.2(4) . . . 2_655 ?
N1A C1A Li1A C19C -139.8(5) . . . . ?
N2A C1A Li1A C19C 61.9(5) . . . . ?
C8A C1A Li1A C19C -54.4(7) . . . . ?
C18A C19C Li1A O1A -42.6(14) . . . . ?
O1A C19C Li1A O1A 0 . . . . ?
C18A C19C Li1A N1A -10(3) . . . . ?
O1A C19C Li1A N1A 32.3(13) . . . . ?
C18A C19C Li1A N2A 171(2) . . . 2_655 ?
O1A C19C Li1A N2A -146.1(7) . . . 2_655 ?
C18A C19C Li1A N2A 61(2) . . . . ?
O1A C19C Li1A N2A 104.0(7) . . . . ?
C18A C19C Li1A C1A 31(2) . . . . ?
O1A C19C Li1A C1A 73.7(9) . . . . ?
C18A C19C Li1A Li1A 114.3(19) . . . 2_655 ?
O1A C19C Li1A Li1A 156.9(6) . . . 2_655 ?
C5B N2B C1B N1B -174.39(15) . . . . ?
Li1B N2B C1B N1B 18.2(2) 2_666 . . . ?
C5B N2B C1B C8B 4.4(2) . . . . ?
Li1B N2B C1B C8B -163.0(2) 2_666 . . . ?
C5B N2B C1B Li1B 167.4(2) . . . 2_666 ?
Li1B N2B C1B Li1B 0 2_666 . . 2_666 ?
C2B N1B C1B N2B -164.9(2) . . . . ?
Li1B N1B C1B N2B 44.3(2) . . . . ?
Li1B N1B C1B N2B -16.5(2) 2_666 . . . ?
C2B N1B C1B C8B 16.3(2) . . . . ?
Li1B N1B C1B C8B -134.5(2) . . . . ?
Li1B N1B C1B C8B 164.7(2) 2_666 . . . ?
C2B N1B C1B Li1B -148.4(2) . . . 2_666 ?
Li1B N1B C1B Li1B 60.8(2) . . . 2_666 ?
Li1B N1B C1B Li1B 0 2_666 . . 2_666 ?
C1B N1B C2B C4B 123.5(2) . . . . ?
Li1B N1B C2B C4B -83.1(2) . . . . ?
Li1B N1B C2B C4B 5.7(3) 2_666 . . . ?
C1B N1B C2B C3B -114.7(2) . . . . ?
Li1B N1B C2B C3B 38.7(2) . . . . ?
Li1B N1B C2B C3B 127.5(2) 2_666 . . . ?
C1B N2B C5B C6B -148.1(2) . . . . ?
Li1B N2B C5B C6B 8.7(3) 2_666 . . . ?
C1B N2B C5B C7B 90.1(2) . . . . ?
Li1B N2B C5B C7B -113.1(3) 2_666 . . . ?
C15B C10B C11B C12B 0.8(3) . . . . ?
C9B C10B C11B C12B -179.3(2) . . . . ?
C10B C11B C12B C13B -0.1(3) . . . . ?
C11B C12B C13B C14B -0.8(3) . . . . ?
C12B C13B C14B C15B 0.8(3) . . . . ?
C13B C14B C15B C10B -0.1(3) . . . . ?
C11B C10B C15B C14B -0.7(3) . . . . ?
C9B C10B C15B C14B 179.4(2) . . . . ?
C19B O1B C16B C17B 17.1(4) . . . . ?
Li1B O1B C16B C17B -143.2(2) . . . . ?
O1B C16B C17B C18B -11.8(4) . . . . ?
C16B C17B C18B C19B 2.5(4) . . . . ?
C16B O1B C19B C18B -15.1(4) . . . . ?
Li1B O1B C19B C18B 144.3(3) . . . . ?
C17B C18B C19B O1B 7.7(4) . . . . ?
C19B O1B Li1B N2B 19.9(3) . . . 2_666 ?
C16B O1B Li1B N2B 176.6(2) . . . 2_666 ?
C19B O1B Li1B N1B 178.2(2) . . . . ?
C16B O1B Li1B N1B -25.0(3) . . . . ?
C19B O1B Li1B N1B -54.9(3) . . . 2_666 ?
C16B O1B Li1B N1B 101.8(3) . . . 2_666 ?
C19B O1B Li1B C1B -17.8(3) . . . 2_666 ?
C16B O1B Li1B C1B 138.9(2) . . . 2_666 ?
C19B O1B Li1B Li1B -114.5(3) . . . 2_666 ?
C16B O1B Li1B Li1B 42.3(4) . . . 2_666 ?
C1B N1B Li1B O1B 64.1(2) . . . . ?
C2B N1B Li1B O1B -88.2(2) . . . . ?
Li1B N1B Li1B O1B 130.0(2) 2_666 . . . ?
C1B N1B Li1B N2B -138.4(2) . . . 2_666 ?
C2B N1B Li1B N2B 69.2(2) . . . 2_666 ?
Li1B N1B Li1B N2B -72.6(2) 2_666 . . 2_666 ?
C1B N1B Li1B N1B -65.9(2) . . . 2_666 ?
C2B N1B Li1B N1B 141.8(2) . . . 2_666 ?
Li1B N1B Li1B N1B 0 2_666 . . 2_666 ?
C1B N1B Li1B C1B -98.1(2) . . . 2_666 ?
C2B N1B Li1B C1B 109.6(2) . . . 2_666 ?
Li1B N1B Li1B C1B -32.20(11) 2_666 . . 2_666 ?
C1B N1B Li1B Li1B -65.9(2) . . . 2_666 ?
C2B N1B Li1B Li1B 141.8(2) . . . 2_666 ?
Li1B N1B Li1B Li1B 0 2_666 . . 2_666 ?
